data_7720456
loop_
_publ_author_name
'Pillay, Michael N.'
'Li, Min-Chi'
'Ni, Yu-Rong'
'Yen, Wei-Jung'
'Chiu, Tzu-Hao'
'Wang, Xiaoping'
'Saillard, Jean-Yves'
'Liu, C. W.'

_publ_section_title
;
 Solving the P-O/P-OH riddle: direct synthesis and neutron diffraction
 characterization of dianionic dithiophosphonates.
;
_journal_issue 4
_journal_name_full 'Dalton transactions (Cambridge, England : 2003)'
_journal_page_first 1637
_journal_page_last 1641
_journal_paper_doi 10.1039/d5dt02816g
_journal_volume 55
_journal_year 2026
_chemical_formula_moiety 'C43 H37 O2 P3 Pt S2, 0.2(H2 O), C H2 Cl2'
_chemical_formula_sum 'C44 H39.4 Cl2 O2.2 P3 Pt S2'
_chemical_formula_weight 1026.37
_space_group_crystal_system triclinic
_space_group_IT_number 2
_space_group_name_Hall '-P 1'
_space_group_name_H-M_alt 'P -1'
_atom_sites_solution_hydrogens mixed
_atom_sites_solution_primary dual
_audit_creation_date 2025-12-15
_audit_creation_method
;
Olex2 1.5-ac7-013
(compiled 2025.01.02 svn.rf662f148 for Rigaku Oxford Diffraction, GUI svn.r7109)
;
_audit_update_record
;
2025-12-16 deposited with the CCDC.	2025-12-23 downloaded from the CCDC.
;
_cell_angle_alpha 77.3140(10)
_cell_angle_beta 87.4950(10)
_cell_angle_gamma 76.6720(10)
_cell_formula_units_Z 2
_cell_length_a 11.16470(10)
_cell_length_b 13.20840(10)
_cell_length_c 14.5162(2)
_cell_measurement_reflns_used 49756
_cell_measurement_temperature 100.15
_cell_measurement_theta_max 77.0110
_cell_measurement_theta_min 3.1010
_cell_volume 2032.11(4)
_computing_data_collection 'CrysAlisPro system (CCD 44.116a 64-bit (release 30-06-2025))'
_computing_data_reduction 'CrysAlisPro 1.171.44.120a (Rigaku OD, 2025)'
_computing_molecular_graphics 'Olex2 1.5-ac7-013 (Dolomanov et al., 2009)'
_computing_publication_material 'Olex2 1.5-ac7-013 (Dolomanov et al., 2009)'
_computing_structure_refinement 'XL  (Sheldrick, 2008)'
_computing_structure_solution 'SHELXT 2018/2 (Sheldrick, 2018)'
_diffrn_ambient_temperature 100.15
_diffrn_measured_fraction_theta_full 0.994
_diffrn_measured_fraction_theta_max 0.963
_diffrn_measurement_device_type 'XtaLAB Synergy, Single source at home/near, HyPix-Arc 100'
_diffrn_radiation_type CuK\a
_diffrn_radiation_wavelength 1.54184
_diffrn_reflns_av_R_equivalents 0.0746
_diffrn_reflns_av_unetI/netI 0.0295
_diffrn_reflns_Laue_measured_fraction_full 0.994
_diffrn_reflns_Laue_measured_fraction_max 0.963
_diffrn_reflns_limit_h_max 14
_diffrn_reflns_limit_h_min -13
_diffrn_reflns_limit_k_max 16
_diffrn_reflns_limit_k_min -16
_diffrn_reflns_limit_l_max 18
_diffrn_reflns_limit_l_min -17
_diffrn_reflns_number 78921
_diffrn_reflns_point_group_measured_fraction_full 0.994
_diffrn_reflns_point_group_measured_fraction_max 0.963
_diffrn_reflns_theta_full 67.684
_diffrn_reflns_theta_max 77.773
_diffrn_reflns_theta_min 3.121
_exptl_absorpt_coefficient_mu 10.050
_exptl_absorpt_correction_T_max 1.000
_exptl_absorpt_correction_T_min 0.608
_exptl_absorpt_correction_type gaussian
_exptl_absorpt_process_details
;
CrysAlisPro 1.171.44.129a (Rigaku Oxford Diffraction, 2025)
Numerical absorption correction based on gaussian integration over
a multifaceted crystal model
Empirical absorption correction using spherical harmonics,
implemented in SCALE3 ABSPACK scaling algorithm.
;
_exptl_crystal_colour colourless
_exptl_crystal_colour_primary colourless
_exptl_crystal_density_diffrn 1.677
_exptl_crystal_description block
_exptl_crystal_F_000 1020
_exptl_crystal_size_max 0.16
_exptl_crystal_size_mid 0.09
_exptl_crystal_size_min 0.05
_refine_diff_density_max 1.016
_refine_diff_density_min -1.823
_refine_diff_density_rms 0.110
_refine_ls_extinction_coef 0.00049(4)
_refine_ls_extinction_expression Fc^*^=kFc[1+0.001xFc^2^\l^3^/sin(2\q)]^-1/4^
_refine_ls_extinction_method 'SHELXL-2019/2 (Sheldrick 2019)'
_refine_ls_goodness_of_fit_ref 1.047
_refine_ls_hydrogen_treatment mixed
_refine_ls_matrix_type full
_refine_ls_number_parameters 504
_refine_ls_number_reflns 8349
_refine_ls_number_restraints 3
_refine_ls_restrained_S_all 1.047
_refine_ls_R_factor_all 0.0293
_refine_ls_R_factor_gt 0.0289
_refine_ls_shift/su_max 0.002
_refine_ls_shift/su_mean 0.000
_refine_ls_structure_factor_coef Fsqd
_refine_ls_weighting_details 'w=1/[\s^2^(Fo^2^)+(0.0384P)^2^+4.5885P] where P=(Fo^2^+2Fc^2^)/3'
_refine_ls_weighting_scheme calc
_refine_ls_wR_factor_gt 0.0752
_refine_ls_wR_factor_ref 0.0755
_reflns_Friedel_coverage 0.000
_reflns_number_gt 8188
_reflns_number_total 8349
_reflns_threshold_expression 'I > 2\s(I)'
_cod_data_source_file d5dt02816g2.cif
_cod_data_source_block 3
_cod_original_formula_sum 'C44 H39.40 Cl2 O2.20 P3 Pt S2'
_cod_database_code 7720456
_shelx_shelxl_version_number 2019/3
_shelx_space_group_comment
;
The symmetry employed for this shelxl refinement is uniquely defined
by the following loop, which should always be used as a source of
symmetry information in preference to the above space-group names.
They are only intended as comments.
;
_shelx_estimated_absorpt_t_max 0.633
_shelx_estimated_absorpt_t_min 0.296
_olex2_refinement_description
;
1. Fixed Uiso
 At 1.2 times of:
  All C(H) groups, All C(H,H) groups
 At 1.5 times of:
  All C(H,H,H) groups, All O(H,H) groups
2. Restrained distances
 O3-H1M = O3-H2M
 0.82 with sigma of 0.01
 H1M-H2M
 -1.4 with sigma of 0.05
3. Others
 Fixed Sof: O3(0.2) H1M(0.2) H2M(0.2)
4.a Secondary CH2 refined with riding coordinates:
 C44(H44A,H44B)
4.b Aromatic/amide H refined with riding coordinates:
 C2(H2), C3(H3), C5(H5), C6(H6), C9(H9), C10(H10), C11(H11), C12(H12),
 C13(H13), C15(H15), C16(H16), C17(H17), C18(H18), C19(H19), C21(H21), C22(H22),
  C23(H23), C24(H24), C25(H25), C27(H27), C28(H28), C29(H29), C30(H30),
 C31(H31), C33(H33), C34(H34), C35(H35), C36(H36), C37(H37), C39(H39), C40(H40),
  C41(H41), C42(H42), C43(H43)
4.c Idealised Me refined as rotating group:
 C7(H7A,H7B,H7C)
;
_olex2_submission_special_instructions 'No special instructions were received'

loop_
_space_group_symop_operation_xyz
'x, y, z'
'-x, -y, -z'

loop_
_atom_site_label
_atom_site_type_symbol
_atom_site_fract_x
_atom_site_fract_y
_atom_site_fract_z
_atom_site_U_iso_or_equiv
_atom_site_adp_type
_atom_site_occupancy
_atom_site_site_symmetry_order
_atom_site_calc_flag
_atom_site_refinement_flags_posn
_atom_site_refinement_flags_adp
_atom_site_refinement_flags_occupancy
_atom_site_disorder_assembly
_atom_site_disorder_group
Pt01 Pt 0.57121(2) 0.63364(2) 0.73044(2) 0.01647(6) Uani 1 1 d . . . . .
S1 S 0.37650(7) 0.61710(6) 0.68913(6) 0.02127(16) Uani 1 1 d . . . . .
S2 S 0.46583(8) 0.81414(6) 0.71802(6) 0.02137(16) Uani 1 1 d . . . . .
P1 P 0.31759(8) 0.78108(6) 0.66105(6) 0.02022(16) Uani 1 1 d . . . . .
P2 P 0.64687(7) 0.45525(6) 0.74641(5) 0.01759(16) Uani 1 1 d . . . . .
P3 P 0.74864(8) 0.67979(6) 0.76050(6) 0.02043(17) Uani 1 1 d . . . . .
O1 O 0.1932(2) 0.82231(19) 0.69794(18) 0.0278(5) Uani 1 1 d . . . . .
O2 O 0.3079(3) 0.9206(2) 0.24197(18) 0.0383(6) Uani 1 1 d . . . . .
O3 O 1.0944(12) 0.7125(12) 0.8484(10) 0.036(3) Uani 0.2 1 d D . P . .
H1M H 1.09(2) 0.649(6) 0.856(17) 0.054 Uiso 0.2 1 d D U P . .
H2M H 1.140(18) 0.735(15) 0.807(12) 0.054 Uiso 0.2 1 d D U P . .
C1 C 0.3194(3) 0.8286(2) 0.5347(2) 0.0208(6) Uani 1 1 d . . . . .
C2 C 0.4018(3) 0.8875(3) 0.4886(2) 0.0228(7) Uani 1 1 d . . . . .
H2 H 0.469932 0.907269 0.530383 0.027 Uiso 1 1 calc R U . . .
C3 C 0.3994(3) 0.9217(3) 0.3907(2) 0.0261(7) Uani 1 1 d . . . . .
H3 H 0.464290 0.969138 0.355318 0.031 Uiso 1 1 calc R U . . .
C4 C 0.3152(4) 0.8957(3) 0.3385(2) 0.0281(7) Uani 1 1 d . . . . .
C5 C 0.2292(3) 0.8400(3) 0.3835(3) 0.0292(8) Uani 1 1 d . . . . .
H5 H 0.159380 0.822758 0.341479 0.035 Uiso 1 1 calc R U . . .
C6 C 0.2315(3) 0.8066(3) 0.4807(3) 0.0259(7) Uani 1 1 d . . . . .
H6 H 0.163712 0.762265 0.516012 0.031 Uiso 1 1 calc R U . . .
C7 C 0.4053(5) 0.9637(3) 0.1924(3) 0.0438(10) Uani 1 1 d . . . . .
H7A H 0.392863 0.973526 0.116198 0.066 Uiso 1 1 calc R U . . .
H7B H 0.494195 0.909190 0.214651 0.066 Uiso 1 1 calc R U . . .
H7C H 0.403410 1.041401 0.208641 0.066 Uiso 1 1 calc R U . . .
C8 C 0.7904(3) 0.7728(3) 0.6581(2) 0.0226(7) Uani 1 1 d . . . . .
C9 C 0.8930(3) 0.8177(3) 0.6581(3) 0.0295(8) Uani 1 1 d . . . . .
H9 H 0.950596 0.797764 0.722234 0.035 Uiso 1 1 calc R U . . .
C10 C 0.9226(3) 0.8866(3) 0.5784(3) 0.0310(8) Uani 1 1 d . . . . .
H10 H 1.003539 0.920924 0.579525 0.037 Uiso 1 1 calc R U . . .
C11 C 0.8508(3) 0.9126(3) 0.4972(3) 0.0267(7) Uani 1 1 d . . . . .
H11 H 0.873205 0.969107 0.434438 0.032 Uiso 1 1 calc R U . . .
C12 C 0.7507(3) 0.8672(3) 0.4953(2) 0.0230(7) Uani 1 1 d . . . . .
H12 H 0.694426 0.886439 0.430581 0.028 Uiso 1 1 calc R U . . .
C13 C 0.7213(3) 0.7972(3) 0.5754(2) 0.0216(6) Uani 1 1 d . . . . .
H13 H 0.642344 0.760660 0.573047 0.026 Uiso 1 1 calc R U . . .
C14 C 0.8913(3) 0.5797(3) 0.7911(2) 0.0247(7) Uani 1 1 d . . . . .
C15 C 0.9900(3) 0.5669(3) 0.7288(3) 0.0285(7) Uani 1 1 d . . . . .
H15 H 0.981160 0.616097 0.656363 0.034 Uiso 1 1 calc R U . . .
C16 C 1.0985(4) 0.4932(3) 0.7572(3) 0.0338(8) Uani 1 1 d . . . . .
H16 H 1.176845 0.485446 0.708260 0.041 Uiso 1 1 calc R U . . .
C17 C 1.1090(4) 0.4287(3) 0.8478(3) 0.0377(9) Uani 1 1 d . . . . .
H17 H 1.195726 0.369995 0.870588 0.045 Uiso 1 1 calc R U . . .
C18 C 1.0105(4) 0.4383(3) 0.9091(3) 0.0372(9) Uani 1 1 d . . . . .
H18 H 1.017766 0.385398 0.979864 0.045 Uiso 1 1 calc R U . . .
C19 C 0.9023(4) 0.5145(3) 0.8816(3) 0.0304(8) Uani 1 1 d . . . . .
H19 H 0.825097 0.523509 0.931451 0.036 Uiso 1 1 calc R U . . .
C20 C 0.7317(4) 0.7427(3) 0.8628(2) 0.0273(7) Uani 1 1 d . . . . .
C21 C 0.8273(5) 0.7819(3) 0.8909(3) 0.0400(10) Uani 1 1 d . . . . .
H21 H 0.914061 0.775927 0.850952 0.048 Uiso 1 1 calc R U . . .
C22 C 0.8130(5) 0.8287(3) 0.9695(3) 0.0496(12) Uani 1 1 d . . . . .
H22 H 0.888144 0.860217 0.991061 0.059 Uiso 1 1 calc R U . . .
C23 C 0.7049(6) 0.8355(3) 1.0202(3) 0.0482(12) Uani 1 1 d . . . . .
H23 H 0.693294 0.873818 1.081283 0.058 Uiso 1 1 calc R U . . .
C24 C 0.6114(5) 0.7947(3) 0.9946(3) 0.0408(10) Uani 1 1 d . . . . .
H24 H 0.525998 0.798901 1.036103 0.049 Uiso 1 1 calc R U . . .
C25 C 0.6246(4) 0.7480(3) 0.9164(2) 0.0317(8) Uani 1 1 d . . . . .
H25 H 0.549682 0.714945 0.896732 0.038 Uiso 1 1 calc R U . . .
C26 C 0.6692(3) 0.3807(3) 0.8680(2) 0.0247(7) Uani 1 1 d . . . . .
C27 C 0.7090(4) 0.2692(3) 0.8877(3) 0.0316(8) Uani 1 1 d . . . . .
H27 H 0.723424 0.225767 0.829852 0.038 Uiso 1 1 calc R U . . .
C28 C 0.7301(5) 0.2139(4) 0.9814(3) 0.0476(12) Uani 1 1 d . . . . .
H28 H 0.762441 0.126378 0.997515 0.057 Uiso 1 1 calc R U . . .
C29 C 0.7107(5) 0.2684(4) 1.0546(3) 0.0559(14) Uani 1 1 d . . . . .
H29 H 0.731019 0.224204 1.128053 0.067 Uiso 1 1 calc R U . . .
C30 C 0.6661(5) 0.3777(4) 1.0355(3) 0.0490(12) Uani 1 1 d . . . . .
H30 H 0.647153 0.420348 1.093800 0.059 Uiso 1 1 calc R U . . .
C31 C 0.6452(4) 0.4338(3) 0.9419(3) 0.0336(8) Uani 1 1 d . . . . .
H31 H 0.609460 0.520942 0.926565 0.040 Uiso 1 1 calc R U . . .
C32 C 0.5418(3) 0.3907(2) 0.6991(2) 0.0192(6) Uani 1 1 d . . . . .
C33 C 0.5414(3) 0.3868(2) 0.6038(2) 0.0206(6) Uani 1 1 d . . . . .
H33 H 0.611506 0.416332 0.556295 0.025 Uiso 1 1 calc R U . . .
C34 C 0.4532(3) 0.3460(3) 0.5683(2) 0.0240(7) Uani 1 1 d . . . . .
H34 H 0.453061 0.343865 0.492799 0.029 Uiso 1 1 calc R U . . .
C35 C 0.3652(3) 0.3079(3) 0.6282(3) 0.0274(7) Uani 1 1 d . . . . .
H35 H 0.294735 0.276069 0.600271 0.033 Uiso 1 1 calc R U . . .
C36 C 0.3665(3) 0.3101(3) 0.7236(3) 0.0263(7) Uani 1 1 d . . . . .
H36 H 0.298219 0.278104 0.771579 0.032 Uiso 1 1 calc R U . . .
C37 C 0.4529(3) 0.3523(3) 0.7586(2) 0.0244(7) Uani 1 1 d . . . . .
H37 H 0.451661 0.355571 0.833910 0.029 Uiso 1 1 calc R U . . .
C38 C 0.7905(3) 0.4176(2) 0.6843(2) 0.0195(6) Uani 1 1 d . . . . .
C39 C 0.8925(3) 0.3400(2) 0.7240(2) 0.0231(7) Uani 1 1 d . . . . .
H39 H 0.893563 0.302359 0.799810 0.028 Uiso 1 1 calc R U . . .
C40 C 0.9931(3) 0.3099(3) 0.6678(3) 0.0276(7) Uani 1 1 d . . . . .
H40 H 1.074857 0.250264 0.700042 0.033 Uiso 1 1 calc R U . . .
C41 C 0.9916(3) 0.3539(3) 0.5718(3) 0.0287(8) Uani 1 1 d . . . . .
H41 H 1.068921 0.325611 0.527005 0.034 Uiso 1 1 calc R U . . .
C42 C 0.8918(3) 0.4341(3) 0.5324(3) 0.0260(7) Uani 1 1 d . . . . .
H42 H 0.890955 0.470988 0.456416 0.031 Uiso 1 1 calc R U . . .
C43 C 0.7932(3) 0.4677(3) 0.5886(2) 0.0220(6) Uani 1 1 d . . . . .
H43 H 0.716645 0.534239 0.557859 0.026 Uiso 1 1 calc R U . . .
Cl1 Cl 0.00442(12) 1.04595(11) 0.87590(8) 0.0560(3) Uani 1 1 d . . . . .
Cl2 Cl 0.23111(10) 1.05157(9) 0.76927(8) 0.0442(2) Uani 1 1 d . . . . .
C44 C 0.0853(4) 1.0179(4) 0.7742(4) 0.0462(11) Uani 1 1 d . . . . .
H44A H 0.030462 1.063934 0.710344 0.055 Uiso 1 1 calc R U . . .
H44B H 0.098522 0.931789 0.774830 0.055 Uiso 1 1 calc R U . . .

loop_
_atom_site_aniso_label
_atom_site_aniso_U_11
_atom_site_aniso_U_22
_atom_site_aniso_U_33
_atom_site_aniso_U_23
_atom_site_aniso_U_13
_atom_site_aniso_U_12
Pt01 0.01896(9) 0.01563(8) 0.01447(8) -0.00295(5) -0.00152(5) -0.00320(5)
S1 0.0177(4) 0.0184(3) 0.0270(4) -0.0023(3) -0.0020(3) -0.0046(3)
S2 0.0243(4) 0.0180(3) 0.0216(4) -0.0059(3) -0.0040(3) -0.0020(3)
P1 0.0208(4) 0.0182(4) 0.0210(4) -0.0045(3) -0.0017(3) -0.0025(3)
P2 0.0205(4) 0.0158(3) 0.0156(4) -0.0019(3) 0.0004(3) -0.0037(3)
P3 0.0241(4) 0.0188(4) 0.0192(4) -0.0045(3) -0.0073(3) -0.0047(3)
O1 0.0247(13) 0.0276(12) 0.0302(13) -0.0091(10) 0.0021(10) -0.0015(10)
O2 0.0576(19) 0.0327(14) 0.0216(13) -0.0031(11) -0.0108(12) -0.0047(13)
O3 0.021(6) 0.058(9) 0.032(7) -0.012(7) 0.006(5) -0.016(6)
C1 0.0209(16) 0.0174(14) 0.0231(16) -0.0049(12) -0.0044(12) -0.0011(12)
C2 0.0254(17) 0.0181(14) 0.0245(16) -0.0045(12) -0.0042(13) -0.0036(13)
C3 0.0333(19) 0.0196(15) 0.0236(17) -0.0017(13) -0.0029(14) -0.0051(14)
C4 0.037(2) 0.0198(15) 0.0234(17) -0.0046(13) -0.0072(14) 0.0023(14)
C5 0.0309(19) 0.0276(17) 0.0296(18) -0.0083(14) -0.0127(15) -0.0031(15)
C6 0.0251(18) 0.0211(15) 0.0336(19) -0.0115(14) -0.0026(14) -0.0039(13)
C7 0.069(3) 0.033(2) 0.0249(19) 0.0010(16) 0.0016(19) -0.009(2)
C8 0.0228(17) 0.0224(15) 0.0229(16) -0.0046(13) -0.0055(13) -0.0052(13)
C9 0.0274(19) 0.0255(17) 0.038(2) -0.0060(15) -0.0113(15) -0.0101(14)
C10 0.0285(19) 0.0261(17) 0.042(2) -0.0074(15) -0.0019(16) -0.0132(15)
C11 0.0244(17) 0.0209(15) 0.0365(19) -0.0082(14) 0.0035(14) -0.0068(13)
C12 0.0208(16) 0.0223(15) 0.0257(17) -0.0030(13) -0.0022(13) -0.0063(13)
C13 0.0198(16) 0.0209(15) 0.0250(16) -0.0064(13) -0.0011(13) -0.0050(12)
C14 0.0271(18) 0.0237(16) 0.0250(17) -0.0072(13) -0.0097(14) -0.0053(13)
C15 0.0295(19) 0.0260(17) 0.0313(19) -0.0097(14) -0.0053(15) -0.0046(14)
C16 0.028(2) 0.0321(19) 0.042(2) -0.0130(16) -0.0062(16) -0.0019(15)
C17 0.033(2) 0.036(2) 0.040(2) -0.0135(17) -0.0187(17) 0.0064(16)
C18 0.043(2) 0.037(2) 0.0254(18) -0.0064(15) -0.0159(16) 0.0075(17)
C19 0.035(2) 0.0293(18) 0.0238(17) -0.0054(14) -0.0122(15) 0.0016(15)
C20 0.041(2) 0.0189(15) 0.0218(16) -0.0049(13) -0.0142(15) -0.0040(14)
C21 0.057(3) 0.036(2) 0.032(2) -0.0081(17) -0.0160(19) -0.0162(19)
C22 0.089(4) 0.033(2) 0.033(2) -0.0055(17) -0.025(2) -0.023(2)
C23 0.100(4) 0.0285(19) 0.0193(18) -0.0047(15) -0.009(2) -0.019(2)
C24 0.073(3) 0.0273(18) 0.0189(17) -0.0035(14) -0.0043(18) -0.0066(19)
C25 0.050(2) 0.0250(17) 0.0172(16) -0.0037(13) -0.0057(15) -0.0021(16)
C26 0.0229(17) 0.0299(17) 0.0182(16) -0.0010(13) 0.0016(13) -0.0040(14)
C27 0.032(2) 0.0257(17) 0.0291(19) 0.0033(14) 0.0046(15) -0.0009(15)
C28 0.055(3) 0.036(2) 0.032(2) 0.0117(17) 0.0107(19) 0.009(2)
C29 0.069(3) 0.054(3) 0.022(2) 0.0097(19) 0.009(2) 0.014(2)
C30 0.060(3) 0.054(3) 0.0183(19) -0.0014(18) 0.0046(18) 0.010(2)
C31 0.036(2) 0.037(2) 0.0224(18) -0.0053(15) 0.0032(15) 0.0017(16)
C32 0.0189(16) 0.0170(14) 0.0207(15) -0.0029(11) 0.0004(12) -0.0028(12)
C33 0.0225(16) 0.0177(14) 0.0209(15) -0.0029(12) 0.0002(12) -0.0044(12)
C34 0.0225(17) 0.0222(15) 0.0254(17) -0.0052(13) -0.0028(13) -0.0009(13)
C35 0.0225(17) 0.0237(16) 0.037(2) -0.0080(14) -0.0019(14) -0.0065(13)
C36 0.0227(17) 0.0229(16) 0.0335(19) -0.0043(14) 0.0041(14) -0.0083(13)
C37 0.0249(17) 0.0215(15) 0.0253(17) -0.0032(13) 0.0043(13) -0.0051(13)
C38 0.0206(16) 0.0185(14) 0.0214(15) -0.0040(12) 0.0002(12) -0.0086(12)
C39 0.0243(17) 0.0170(14) 0.0281(17) -0.0049(12) -0.0011(13) -0.0046(13)
C40 0.0224(17) 0.0196(15) 0.041(2) -0.0071(14) -0.0009(15) -0.0038(13)
C41 0.0241(18) 0.0256(17) 0.040(2) -0.0126(15) 0.0099(15) -0.0097(14)
C42 0.0257(18) 0.0290(17) 0.0266(17) -0.0069(14) 0.0054(14) -0.0127(14)
C43 0.0242(17) 0.0213(15) 0.0220(16) -0.0055(12) 0.0033(13) -0.0083(13)
Cl1 0.0631(8) 0.0715(8) 0.0423(6) -0.0210(5) 0.0115(5) -0.0269(6)
Cl2 0.0385(5) 0.0437(5) 0.0521(6) -0.0170(5) -0.0058(4) -0.0054(4)
C44 0.043(3) 0.045(2) 0.058(3) -0.028(2) -0.003(2) -0.009(2)

loop_
_atom_type_symbol
_atom_type_description
_atom_type_scat_dispersion_real
_atom_type_scat_dispersion_imag
_atom_type_scat_source
C C 0.0181 0.0091 'International Tables Vol C Tables 4.2.6.8 and 6.1.1.4'
H H 0.0000 0.0000 'International Tables Vol C Tables 4.2.6.8 and 6.1.1.4'
Cl Cl 0.3639 0.7018 'International Tables Vol C Tables 4.2.6.8 and 6.1.1.4'
O O 0.0492 0.0322 'International Tables Vol C Tables 4.2.6.8 and 6.1.1.4'
P P 0.2955 0.4335 'International Tables Vol C Tables 4.2.6.8 and 6.1.1.4'
Pt Pt -4.5932 6.9264 'International Tables Vol C Tables 4.2.6.8 and 6.1.1.4'
S S 0.3331 0.5567 'International Tables Vol C Tables 4.2.6.8 and 6.1.1.4'

loop_
_geom_angle_atom_site_label_1
_geom_angle_atom_site_label_2
_geom_angle_atom_site_label_3
_geom_angle
_geom_angle_site_symmetry_1
_geom_angle_site_symmetry_3
_geom_angle_publ_flag
S1 Pt01 S2 82.25(3) . . ?
P2 Pt01 S1 90.72(3) . . ?
P2 Pt01 S2 172.25(3) . . ?
P2 Pt01 P3 98.59(3) . . ?
P3 Pt01 S1 170.33(3) . . ?
P3 Pt01 S2 88.59(3) . . ?
P1 S1 Pt01 89.28(4) . . ?
P1 S2 Pt01 88.87(4) . . ?
S2 P1 S1 97.87(5) . . ?
O1 P1 S1 115.23(11) . . ?
O1 P1 S2 117.38(11) . . ?
O1 P1 C1 109.55(15) . . ?
C1 P1 S1 107.68(11) . . ?
C1 P1 S2 108.25(11) . . ?
C26 P2 Pt01 114.51(12) . . ?
C26 P2 C32 102.58(16) . . ?
C26 P2 C38 107.14(15) . . ?
C32 P2 Pt01 112.61(10) . . ?
C38 P2 Pt01 115.24(10) . . ?
C38 P2 C32 103.43(14) . . ?
C8 P3 Pt01 110.30(11) . . ?
C8 P3 C20 108.52(16) . . ?
C14 P3 Pt01 121.32(11) . . ?
C14 P3 C8 103.48(16) . . ?
C14 P3 C20 100.81(16) . . ?
C20 P3 Pt01 111.42(13) . . ?
C4 O2 C7 116.8(3) . . ?
H1M O3 H2M 116(7) . . ?
C2 C1 P1 123.5(3) . . ?
C2 C1 C6 118.7(3) . . ?
C6 C1 P1 117.8(3) . . ?
C1 C2 H2 119.5 . . ?
C3 C2 C1 121.1(3) . . ?
C3 C2 H2 119.5 . . ?
C2 C3 H3 120.3 . . ?
C4 C3 C2 119.4(3) . . ?
C4 C3 H3 120.3 . . ?
O2 C4 C3 124.6(4) . . ?
O2 C4 C5 115.0(3) . . ?
C3 C4 C5 120.4(3) . . ?
C4 C5 H5 120.0 . . ?
C6 C5 C4 120.0(3) . . ?
C6 C5 H5 120.0 . . ?
C1 C6 H6 119.8 . . ?
C5 C6 C1 120.4(3) . . ?
C5 C6 H6 119.8 . . ?
O2 C7 H7A 109.5 . . ?
O2 C7 H7B 109.5 . . ?
O2 C7 H7C 109.5 . . ?
H7A C7 H7B 109.5 . . ?
H7A C7 H7C 109.5 . . ?
H7B C7 H7C 109.5 . . ?
C9 C8 P3 122.6(3) . . ?
C13 C8 P3 119.0(3) . . ?
C13 C8 C9 118.4(3) . . ?
C8 C9 H9 119.6 . . ?
C10 C9 C8 120.8(3) . . ?
C10 C9 H9 119.6 . . ?
C9 C10 H10 119.8 . . ?
C9 C10 C11 120.3(3) . . ?
C11 C10 H10 119.8 . . ?
C10 C11 H11 120.2 . . ?
C12 C11 C10 119.7(3) . . ?
C12 C11 H11 120.2 . . ?
C11 C12 H12 120.0 . . ?
C11 C12 C13 120.1(3) . . ?
C13 C12 H12 120.0 . . ?
C8 C13 C12 120.8(3) . . ?
C8 C13 H13 119.6 . . ?
C12 C13 H13 119.6 . . ?
C15 C14 P3 122.9(3) . . ?
C19 C14 P3 118.0(3) . . ?
C19 C14 C15 119.1(3) . . ?
C14 C15 H15 119.7 . . ?
C16 C15 C14 120.6(4) . . ?
C16 C15 H15 119.7 . . ?
C15 C16 H16 120.0 . . ?
C15 C16 C17 120.0(4) . . ?
C17 C16 H16 120.0 . . ?
C16 C17 H17 120.0 . . ?
C18 C17 C16 119.9(4) . . ?
C18 C17 H17 120.0 . . ?
C17 C18 H18 119.9 . . ?
C17 C18 C19 120.2(4) . . ?
C19 C18 H18 119.9 . . ?
C14 C19 H19 119.9 . . ?
C18 C19 C14 120.2(4) . . ?
C18 C19 H19 119.9 . . ?
C21 C20 P3 121.0(3) . . ?
C25 C20 P3 120.2(3) . . ?
C25 C20 C21 118.7(3) . . ?
C20 C21 H21 119.9 . . ?
C20 C21 C22 120.1(5) . . ?
C22 C21 H21 119.9 . . ?
C21 C22 H22 119.9 . . ?
C23 C22 C21 120.1(4) . . ?
C23 C22 H22 119.9 . . ?
C22 C23 H23 119.9 . . ?
C24 C23 C22 120.2(4) . . ?
C24 C23 H23 119.9 . . ?
C23 C24 H24 119.9 . . ?
C23 C24 C25 120.2(4) . . ?
C25 C24 H24 119.9 . . ?
C20 C25 H25 119.7 . . ?
C24 C25 C20 120.6(4) . . ?
C24 C25 H25 119.7 . . ?
C27 C26 P2 120.2(3) . . ?
C31 C26 P2 120.1(3) . . ?
C31 C26 C27 119.7(3) . . ?
C26 C27 H27 120.4 . . ?
C28 C27 C26 119.2(4) . . ?
C28 C27 H27 120.4 . . ?
C27 C28 H28 119.8 . . ?
C29 C28 C27 120.5(4) . . ?
C29 C28 H28 119.8 . . ?
C28 C29 H29 119.9 . . ?
C30 C29 C28 120.3(4) . . ?
C30 C29 H29 119.9 . . ?
C29 C30 H30 120.2 . . ?
C29 C30 C31 119.6(4) . . ?
C31 C30 H30 120.2 . . ?
C26 C31 C30 120.5(4) . . ?
C26 C31 H31 119.7 . . ?
C30 C31 H31 119.7 . . ?
C33 C32 P2 121.8(2) . . ?
C33 C32 C37 119.1(3) . . ?
C37 C32 P2 118.9(3) . . ?
C32 C33 H33 119.7 . . ?
C34 C33 C32 120.5(3) . . ?
C34 C33 H33 119.7 . . ?
C33 C34 H34 120.1 . . ?
C35 C34 C33 119.9(3) . . ?
C35 C34 H34 120.1 . . ?
C34 C35 H35 120.1 . . ?
C34 C35 C36 119.8(3) . . ?
C36 C35 H35 120.1 . . ?
C35 C36 H36 119.8 . . ?
C37 C36 C35 120.3(3) . . ?
C37 C36 H36 119.8 . . ?
C32 C37 H37 119.8 . . ?
C36 C37 C32 120.4(3) . . ?
C36 C37 H37 119.8 . . ?
C39 C38 P2 124.5(2) . . ?
C39 C38 C43 119.1(3) . . ?
C43 C38 P2 116.3(2) . . ?
C38 C39 H39 120.1 . . ?
C38 C39 C40 119.9(3) . . ?
C40 C39 H39 120.1 . . ?
C39 C40 H40 119.6 . . ?
C41 C40 C39 120.8(3) . . ?
C41 C40 H40 119.6 . . ?
C40 C41 H41 120.3 . . ?
C40 C41 C42 119.5(3) . . ?
C42 C41 H41 120.3 . . ?
C41 C42 H42 120.0 . . ?
C43 C42 C41 120.1(3) . . ?
C43 C42 H42 120.0 . . ?
C38 C43 H43 119.8 . . ?
C42 C43 C38 120.4(3) . . ?
C42 C43 H43 119.8 . . ?
Cl1 C44 Cl2 110.9(2) . . ?
Cl1 C44 H44A 109.5 . . ?
Cl1 C44 H44B 109.5 . . ?
Cl2 C44 H44A 109.5 . . ?
Cl2 C44 H44B 109.5 . . ?
H44A C44 H44B 108.0 . . ?

loop_
_geom_bond_atom_site_label_1
_geom_bond_atom_site_label_2
_geom_bond_distance
_geom_bond_site_symmetry_2
_geom_bond_publ_flag
Pt01 S1 2.3503(8) . ?
Pt01 S2 2.3743(8) . ?
Pt01 P2 2.2757(8) . ?
Pt01 P3 2.2880(8) . ?
S1 P1 2.0661(11) . ?
S2 P1 2.0556(12) . ?
P1 O1 1.492(2) . ?
P1 C1 1.805(3) . ?
P2 C26 1.819(3) . ?
P2 C32 1.834(3) . ?
P2 C38 1.826(3) . ?
P3 C8 1.827(3) . ?
P3 C14 1.821(4) . ?
P3 C20 1.838(3) . ?
O2 C4 1.369(4) . ?
O2 C7 1.436(5) . ?
O3 H1M 0.820(10) . ?
O3 H2M 0.820(10) . ?
C1 C2 1.395(5) . ?
C1 C6 1.400(5) . ?
C2 H2 1.1030 . ?
C2 C3 1.392(5) . ?
C3 H3 1.1030 . ?
C3 C4 1.379(5) . ?
C4 C5 1.396(5) . ?
C5 H5 1.1030 . ?
C5 C6 1.383(5) . ?
C6 H6 1.1030 . ?
C7 H7A 1.0970 . ?
C7 H7B 1.0970 . ?
C7 H7C 1.0970 . ?
C8 C9 1.405(5) . ?
C8 C13 1.392(5) . ?
C9 H9 1.1030 . ?
C9 C10 1.385(5) . ?
C10 H10 1.1030 . ?
C10 C11 1.389(6) . ?
C11 H11 1.1030 . ?
C11 C12 1.389(5) . ?
C12 H12 1.1030 . ?
C12 C13 1.395(5) . ?
C13 H13 1.1030 . ?
C14 C15 1.398(5) . ?
C14 C19 1.397(5) . ?
C15 H15 1.1030 . ?
C15 C16 1.382(5) . ?
C16 H16 1.1030 . ?
C16 C17 1.394(6) . ?
C17 H17 1.1030 . ?
C17 C18 1.385(6) . ?
C18 H18 1.1030 . ?
C18 C19 1.391(5) . ?
C19 H19 1.1030 . ?
C20 C21 1.400(6) . ?
C20 C25 1.394(6) . ?
C21 H21 1.1030 . ?
C21 C22 1.400(6) . ?
C22 H22 1.1030 . ?
C22 C23 1.380(8) . ?
C23 H23 1.1030 . ?
C23 C24 1.378(7) . ?
C24 H24 1.1030 . ?
C24 C25 1.393(5) . ?
C25 H25 1.1030 . ?
C26 C27 1.405(5) . ?
C26 C31 1.391(5) . ?
C27 H27 1.1030 . ?
C27 C28 1.397(5) . ?
C28 H28 1.1030 . ?
C28 C29 1.392(7) . ?
C29 H29 1.1030 . ?
C29 C30 1.384(7) . ?
C30 H30 1.1030 . ?
C30 C31 1.398(5) . ?
C31 H31 1.1030 . ?
C32 C33 1.396(4) . ?
C32 C37 1.397(4) . ?
C33 H33 1.1030 . ?
C33 C34 1.392(5) . ?
C34 H34 1.1030 . ?
C34 C35 1.391(5) . ?
C35 H35 1.1030 . ?
C35 C36 1.392(5) . ?
C36 H36 1.1030 . ?
C36 C37 1.383(5) . ?
C37 H37 1.1030 . ?
C38 C39 1.393(5) . ?
C38 C43 1.403(4) . ?
C39 H39 1.1030 . ?
C39 C40 1.394(5) . ?
C40 H40 1.1030 . ?
C40 C41 1.386(5) . ?
C41 H41 1.1030 . ?
C41 C42 1.391(5) . ?
C42 H42 1.1030 . ?
C42 C43 1.389(5) . ?
C43 H43 1.1030 . ?
Cl1 C44 1.761(5) . ?
Cl2 C44 1.779(5) . ?
C44 H44A 1.1110 . ?
C44 H44B 1.1110 . ?

loop_
_geom_torsion_atom_site_label_1
_geom_torsion_atom_site_label_2
_geom_torsion_atom_site_label_3
_geom_torsion_atom_site_label_4
_geom_torsion
_geom_torsion_site_symmetry_1
_geom_torsion_site_symmetry_2
_geom_torsion_site_symmetry_3
_geom_torsion_site_symmetry_4
_geom_torsion_publ_flag
Pt01 P2 C26 C27 176.5(3) . . . . ?
Pt01 P2 C26 C31 -2.6(4) . . . . ?
Pt01 P2 C32 C33 85.5(3) . . . . ?
Pt01 P2 C32 C37 -89.0(3) . . . . ?
Pt01 P2 C38 C39 133.0(3) . . . . ?
Pt01 P2 C38 C43 -50.5(3) . . . . ?
Pt01 P3 C8 C9 177.5(3) . . . . ?
Pt01 P3 C8 C13 -5.2(3) . . . . ?
Pt01 P3 C14 C15 106.8(3) . . . . ?
Pt01 P3 C14 C19 -74.3(3) . . . . ?
Pt01 P3 C20 C21 -176.9(3) . . . . ?
Pt01 P3 C20 C25 5.9(3) . . . . ?
S1 P1 C1 C2 -111.1(3) . . . . ?
S1 P1 C1 C6 70.2(3) . . . . ?
S2 P1 C1 C2 -6.3(3) . . . . ?
S2 P1 C1 C6 175.0(2) . . . . ?
P1 C1 C2 C3 179.7(3) . . . . ?
P1 C1 C6 C5 -179.4(3) . . . . ?
P2 C26 C27 C28 177.5(3) . . . . ?
P2 C26 C31 C30 -177.8(4) . . . . ?
P2 C32 C33 C34 -174.1(2) . . . . ?
P2 C32 C37 C36 175.3(3) . . . . ?
P2 C38 C39 C40 173.6(3) . . . . ?
P2 C38 C43 C42 -171.3(3) . . . . ?
P3 C8 C9 C10 178.9(3) . . . . ?
P3 C8 C13 C12 -179.5(3) . . . . ?
P3 C14 C15 C16 176.8(3) . . . . ?
P3 C14 C19 C18 -178.7(3) . . . . ?
P3 C20 C21 C22 -179.4(3) . . . . ?
P3 C20 C25 C24 179.4(3) . . . . ?
O1 P1 C1 C2 122.8(3) . . . . ?
O1 P1 C1 C6 -55.9(3) . . . . ?
O2 C4 C5 C6 177.1(3) . . . . ?
C1 C2 C3 C4 -0.8(5) . . . . ?
C2 C1 C6 C5 1.9(5) . . . . ?
C2 C3 C4 O2 -176.9(3) . . . . ?
C2 C3 C4 C5 3.1(5) . . . . ?
C3 C4 C5 C6 -2.8(5) . . . . ?
C4 C5 C6 C1 0.3(5) . . . . ?
C6 C1 C2 C3 -1.6(5) . . . . ?
C7 O2 C4 C3 8.8(5) . . . . ?
C7 O2 C4 C5 -171.1(3) . . . . ?
C8 P3 C14 C15 -17.5(3) . . . . ?
C8 P3 C14 C19 161.4(3) . . . . ?
C8 P3 C20 C21 -55.2(3) . . . . ?
C8 P3 C20 C25 127.5(3) . . . . ?
C8 C9 C10 C11 0.1(6) . . . . ?
C9 C8 C13 C12 -2.1(5) . . . . ?
C9 C10 C11 C12 -1.6(5) . . . . ?
C10 C11 C12 C13 1.1(5) . . . . ?
C11 C12 C13 C8 0.8(5) . . . . ?
C13 C8 C9 C10 1.7(5) . . . . ?
C14 P3 C8 C9 -51.3(3) . . . . ?
C14 P3 C8 C13 126.0(3) . . . . ?
C14 P3 C20 C21 53.1(3) . . . . ?
C14 P3 C20 C25 -124.2(3) . . . . ?
C14 C15 C16 C17 1.9(6) . . . . ?
C15 C14 C19 C18 0.2(5) . . . . ?
C15 C16 C17 C18 0.2(6) . . . . ?
C16 C17 C18 C19 -2.0(6) . . . . ?
C17 C18 C19 C14 1.8(6) . . . . ?
C19 C14 C15 C16 -2.1(5) . . . . ?
C20 P3 C8 C9 55.2(3) . . . . ?
C20 P3 C8 C13 -127.6(3) . . . . ?
C20 P3 C14 C15 -129.7(3) . . . . ?
C20 P3 C14 C19 49.2(3) . . . . ?
C20 C21 C22 C23 0.6(6) . . . . ?
C21 C20 C25 C24 2.1(5) . . . . ?
C21 C22 C23 C24 1.1(7) . . . . ?
C22 C23 C24 C25 -1.2(6) . . . . ?
C23 C24 C25 C20 -0.4(6) . . . . ?
C25 C20 C21 C22 -2.1(6) . . . . ?
C26 P2 C32 C33 -150.9(3) . . . . ?
C26 P2 C32 C37 34.6(3) . . . . ?
C26 P2 C38 C39 4.3(3) . . . . ?
C26 P2 C38 C43 -179.3(2) . . . . ?
C26 C27 C28 C29 0.7(7) . . . . ?
C27 C26 C31 C30 3.1(6) . . . . ?
C27 C28 C29 C30 2.3(8) . . . . ?
C28 C29 C30 C31 -2.5(8) . . . . ?
C29 C30 C31 C26 -0.2(7) . . . . ?
C31 C26 C27 C28 -3.4(6) . . . . ?
C32 P2 C26 C27 54.2(3) . . . . ?
C32 P2 C26 C31 -124.9(3) . . . . ?
C32 P2 C38 C39 -103.7(3) . . . . ?
C32 P2 C38 C43 72.8(3) . . . . ?
C32 C33 C34 C35 -0.5(5) . . . . ?
C33 C32 C37 C36 0.6(5) . . . . ?
C33 C34 C35 C36 -0.5(5) . . . . ?
C34 C35 C36 C37 1.5(5) . . . . ?
C35 C36 C37 C32 -1.6(5) . . . . ?
C37 C32 C33 C34 0.5(5) . . . . ?
C38 P2 C26 C27 -54.4(3) . . . . ?
C38 P2 C26 C31 126.6(3) . . . . ?
C38 P2 C32 C33 -39.5(3) . . . . ?
C38 P2 C32 C37 145.9(3) . . . . ?
C38 C39 C40 C41 -2.0(5) . . . . ?
C39 C38 C43 C42 5.4(5) . . . . ?
C39 C40 C41 C42 4.2(5) . . . . ?
C40 C41 C42 C43 -1.5(5) . . . . ?
C41 C42 C43 C38 -3.3(5) . . . . ?
C43 C38 C39 C40 -2.7(5) . . . . ?
